data_2106693
loop_
_publ_author_name
'Hong, H.Y.-P.'

_publ_section_title
;
 Crystal structures of neodymium metaphosphate (Nd P3 O9) and
 ultraphosphate (Nd P5 O14)
;
_journal_name_full 'Acta Crystallographica B (24,1968-38,1982)'
_journal_page_first 468
_journal_page_last 474
_journal_volume 30
_journal_year 1974
_chemical_formula_sum 'Nd O9 P3'
_chemical_name_systematic 'Nd (P3 O9)'
_space_group_IT_number 20
_symmetry_space_group_name_Hall 'C 2c 2'
_symmetry_space_group_name_H-M 'C 2 2 21'
_cell_angle_alpha 90
_cell_angle_beta 90
_cell_angle_gamma 90
_cell_formula_units_Z 4
_cell_length_a 11.172
_cell_length_b 8.533
_cell_length_c 7.284
_cell_volume 694.389
_citation_journal_id_ASTM ACBCAR
_cod_data_source_file Hong_ACBCAR_1974_1958.cif
_cod_data_source_block Nd1O9P3
_cod_original_cell_volume 694.3886
_cod_original_formula_sum 'Nd1 O9 P3'
_cod_database_code 2106693

loop_
_symmetry_equiv_pos_as_xyz
x,y,z
-x,-y,z+1/2
x,-y,-z
-x,y,-z+1/2
x+1/2,y+1/2,z
-x+1/2,-y+1/2,z+1/2
x+1/2,-y+1/2,-z
-x+1/2,y+1/2,-z+1/2

loop_
_atom_site_label
_atom_site_type_symbol
_atom_site_fract_x
_atom_site_fract_y
_atom_site_fract_z
_atom_site_occupancy
_atom_site_U_iso_or_equiv
O3 O-2 0.193 0.021 0.21 1 0.0
P2 P+5 0.3243 0.9916 0.2017 1 0.0
O4 O-2 0.123 0.345 0.21 1 0.0
Nd1 Nd+3 0 0.1265 0.25 1 0.0
P1 P+5 0 0.7493 0.25 1 0.0
O5 O-2 0.392 0.136 0.294 1 0.0
O1 O-2 0.374 0 0 1 0.0
O2 O-2 0.482 0.353 0.074 1 0.0
